data_4086545
loop_
_publ_author_name
'Raju, Suresh'
'van Slagmaat, Christian A. M. R.'
'Li, Jing'
'Lutz, Martin'
'Jastrzebski, Johann T. B. H.'
'Moret, Marc-Etienne'
'Klein Gebbink, Robertus J. M.'

_publ_section_title
;
 Synthesis of Cyclopentadienyl-Based Trioxo-rhenium Complexes and Their
 Use as Deoxydehydration Catalysts
;
_journal_issue 13
_journal_name_full Organometallics
_journal_page_first 2178
_journal_paper_doi 10.1021/acs.organomet.6b00120
_journal_volume 35
_journal_year 2016
_chemical_formula_moiety 'C14 H23 O3 Re'
_chemical_formula_sum 'C14 H23 O3 Re'
_chemical_formula_weight 425.52
_space_group_crystal_system monoclinic
_space_group_IT_number 14
_space_group_name_Hall '-P 2yn'
_space_group_name_H-M_alt 'P 1 21/n 1'
_symmetry_space_group_name_Hall '-P 2yn'
_symmetry_space_group_name_H-M 'P 1 21/n 1'
_atom_sites_solution_hydrogens difmap
_atom_sites_solution_primary heavy
_atom_sites_solution_secondary difmap
_audit_creation_method SHELXL-2014/7
_cell_angle_alpha 90
_cell_angle_beta 93.993(1)
_cell_angle_gamma 90
_cell_formula_units_Z 4
_cell_length_a 8.5282(2)
_cell_length_b 12.0181(3)
_cell_length_c 14.2586(3)
_cell_measurement_reflns_used 33296
_cell_measurement_temperature 150(2)
_cell_measurement_theta_max 27.49
_cell_measurement_theta_min 1.69
_cell_volume 1457.86(6)
_computing_cell_refinement Peakref
_computing_data_collection Apex2
_computing_data_reduction 'Eval15, SADABS-2012/1'
_computing_structure_refinement 'SHELXL-2014/7 (Sheldrick, 2014)'
_computing_structure_solution SHELXT
_diffrn_ambient_temperature 150(2)
_diffrn_measured_fraction_theta_full 1.000
_diffrn_measured_fraction_theta_max 1.000
_diffrn_measurement_device_type 'Bruker Kappa ApexII'
_diffrn_measurement_method '\f and \w scans'
_diffrn_radiation_type MoK\a
_diffrn_radiation_wavelength 0.71073
_diffrn_reflns_av_R_equivalents 0.0147
_diffrn_reflns_av_unetI/netI 0.0068
_diffrn_reflns_Laue_measured_fraction_full 1.000
_diffrn_reflns_Laue_measured_fraction_max 1.000
_diffrn_reflns_limit_h_max 11
_diffrn_reflns_limit_h_min -11
_diffrn_reflns_limit_k_max 15
_diffrn_reflns_limit_k_min -15
_diffrn_reflns_limit_l_max 18
_diffrn_reflns_limit_l_min -18
_diffrn_reflns_number 35418
_diffrn_reflns_point_group_measured_fraction_full 1.000
_diffrn_reflns_point_group_measured_fraction_max 1.000
_diffrn_reflns_theta_full 25.242
_diffrn_reflns_theta_max 27.505
_diffrn_reflns_theta_min 2.219
_diffrn_source 'sealed tube'
_exptl_absorpt_coefficient_mu 8.334
_exptl_absorpt_correction_T_max 0.6369
_exptl_absorpt_correction_T_min 0.3516
_exptl_absorpt_correction_type numerical
_exptl_absorpt_process_details SADABS-2012/1
_exptl_crystal_colour yellow
_exptl_crystal_density_diffrn 1.939
_exptl_crystal_description block
_exptl_crystal_F_000 824
_exptl_crystal_size_max 0.26
_exptl_crystal_size_mid 0.11
_exptl_crystal_size_min 0.08
_refine_diff_density_max 1.387
_refine_diff_density_min -0.903
_refine_diff_density_rms 0.061
_refine_ls_extinction_coef 0.00048(4)
_refine_ls_extinction_expression Fc^*^=kFc[1+0.001xFc^2^\l^3^/sin(2\q)]^-1/4^
_refine_ls_extinction_method 'SHELXL-2014/7 (Sheldrick 2014'
_refine_ls_goodness_of_fit_ref 1.090
_refine_ls_hydrogen_treatment mixed
_refine_ls_matrix_type full
_refine_ls_number_parameters 178
_refine_ls_number_reflns 3343
_refine_ls_number_restraints 0
_refine_ls_restrained_S_all 1.090
_refine_ls_R_factor_all 0.0115
_refine_ls_R_factor_gt 0.0110
_refine_ls_shift/su_max 0.002
_refine_ls_shift/su_mean 0.000
_refine_ls_structure_factor_coef Fsqd
_refine_ls_weighting_details 'w=1/[\s^2^(Fo^2^)+(0.0090P)^2^+1.6840P] where P=(Fo^2^+2Fc^2^)/3'
_refine_ls_weighting_scheme calc
_refine_ls_wR_factor_gt 0.0263
_refine_ls_wR_factor_ref 0.0264
_reflns_Friedel_coverage 0.000
_reflns_number_gt 3257
_reflns_number_total 3343
_reflns_threshold_expression 'I > 2\s(I)'
_cod_data_source_file om6b00120_si_002.cif
_cod_data_source_block l0729a
_cod_depositor_comments 'Adding full bibliography for 4086544--4086547.cif.'
_cod_original_cell_volume 1457.85(6)
_cod_database_code 4086545
_shelx_shelxl_version_number 2014/7
_shelx_space_group_comment
;
The symmetry employed for this shelxl refinement is uniquely defined
by the following loop, which should always be used as a source of
symmetry information in preference to the above space-group names.
They are only intended as comments.
;

loop_
_space_group_symop_operation_xyz
'x, y, z'
'-x+1/2, y+1/2, -z+1/2'
'-x, -y, -z'
'x-1/2, -y-1/2, z-1/2'

loop_
_atom_site_label
_atom_site_type_symbol
_atom_site_fract_x
_atom_site_fract_y
_atom_site_fract_z
_atom_site_U_iso_or_equiv
_atom_site_adp_type
_atom_site_occupancy
_atom_site_site_symmetry_order
_atom_site_calc_flag
_atom_site_refinement_flags_posn
_atom_site_refinement_flags_adp
Re1 Re 0.23213(2) 0.30222(2) 0.25479(2) 0.01891(3) Uani 1 1 d . .
O1 O 0.10971(17) 0.22596(13) 0.32162(11) 0.0333(3) Uani 1 1 d . .
O2 O 0.32892(18) 0.20343(11) 0.19233(10) 0.0287(3) Uani 1 1 d . .
O3 O 0.1108(2) 0.36961(14) 0.17163(12) 0.0438(4) Uani 1 1 d . .
C1 C 0.34159(19) 0.36571(14) 0.40693(12) 0.0153(3) Uani 1 1 d . .
C2 C 0.46881(19) 0.32214(14) 0.35700(12) 0.0152(3) Uani 1 1 d . .
C3 C 0.4839(2) 0.39226(14) 0.27532(12) 0.0174(3) Uani 1 1 d . .
C4 C 0.3654(2) 0.47434(15) 0.27484(13) 0.0190(3) Uani 1 1 d . .
H4 H 0.343(3) 0.5286(19) 0.2257(16) 0.023(6) Uiso 1 1 d . .
C5 C 0.2769(2) 0.45751(14) 0.35428(13) 0.0178(3) Uani 1 1 d . .
H5 H 0.190(3) 0.4987(18) 0.3675(14) 0.018(5) Uiso 1 1 d . .
C11 C 0.2825(2) 0.32645(15) 0.49874(13) 0.0192(3) Uani 1 1 d . .
H11 H 0.2710 0.2437 0.4962 0.023 Uiso 1 1 calc R U
C12 C 0.1235(2) 0.37721(18) 0.51731(15) 0.0277(4) Uani 1 1 d . .
H12A H 0.1344 0.4581 0.5237 0.042 Uiso 1 1 calc R U
H12B H 0.0869 0.3461 0.5754 0.042 Uiso 1 1 calc R U
H12C H 0.0473 0.3601 0.4647 0.042 Uiso 1 1 calc R U
C13 C 0.4039(2) 0.35608(18) 0.57915(13) 0.0271(4) Uani 1 1 d . .
H13A H 0.5047 0.3211 0.5680 0.041 Uiso 1 1 calc R U
H13B H 0.3675 0.3290 0.6387 0.041 Uiso 1 1 calc R U
H13C H 0.4171 0.4370 0.5822 0.041 Uiso 1 1 calc R U
C21 C 0.5714(2) 0.22069(16) 0.37669(13) 0.0216(4) Uani 1 1 d . .
H21 H 0.5970 0.1912 0.3140 0.026 Uiso 1 1 calc R U
C22 C 0.4951(3) 0.12469(16) 0.42705(15) 0.0290(4) Uani 1 1 d . .
H22A H 0.4838 0.1452 0.4928 0.043 Uiso 1 1 calc R U
H22B H 0.5613 0.0583 0.4246 0.043 Uiso 1 1 calc R U
H22C H 0.3912 0.1091 0.3961 0.043 Uiso 1 1 calc R U
C23 C 0.7288(3) 0.2519(2) 0.42857(19) 0.0415(6) Uani 1 1 d . .
H23A H 0.7789 0.3111 0.3941 0.062 Uiso 1 1 calc R U
H23B H 0.7976 0.1865 0.4327 0.062 Uiso 1 1 calc R U
H23C H 0.7106 0.2779 0.4920 0.062 Uiso 1 1 calc R U
C31 C 0.6048(2) 0.38308(17) 0.20323(13) 0.0262(4) Uani 1 1 d . .
H31 H 0.6406 0.3040 0.2008 0.031 Uiso 1 1 calc R U
C32 C 0.5403(3) 0.4176(2) 0.10523(15) 0.0382(5) Uani 1 1 d . .
H32A H 0.4493 0.3712 0.0857 0.057 Uiso 1 1 calc R U
H32B H 0.6219 0.4080 0.0608 0.057 Uiso 1 1 calc R U
H32C H 0.5081 0.4959 0.1061 0.057 Uiso 1 1 calc R U
C33 C 0.7465(3) 0.4563(3) 0.23328(19) 0.0566(9) Uani 1 1 d . .
H33A H 0.7160 0.5348 0.2286 0.085 Uiso 1 1 calc R U
H33B H 0.8316 0.4418 0.1921 0.085 Uiso 1 1 calc R U
H33C H 0.7827 0.4390 0.2984 0.085 Uiso 1 1 calc R U

loop_
_atom_site_aniso_label
_atom_site_aniso_U_11
_atom_site_aniso_U_22
_atom_site_aniso_U_33
_atom_site_aniso_U_23
_atom_site_aniso_U_13
_atom_site_aniso_U_12
Re1 0.02033(4) 0.01401(4) 0.02119(4) -0.00378(3) -0.00705(3) -0.00067(2)
O1 0.0292(7) 0.0321(8) 0.0391(8) -0.0122(7) 0.0064(6) -0.0163(6)
O2 0.0353(8) 0.0205(7) 0.0302(7) -0.0110(6) 0.0012(6) -0.0056(6)
O3 0.0504(10) 0.0291(8) 0.0469(10) -0.0041(7) -0.0321(8) 0.0037(7)
C1 0.0152(7) 0.0119(8) 0.0181(8) -0.0018(6) -0.0029(6) -0.0022(6)
C2 0.0159(8) 0.0128(8) 0.0162(8) -0.0008(6) -0.0025(6) -0.0015(6)
C3 0.0221(8) 0.0128(8) 0.0168(8) -0.0017(6) -0.0013(6) -0.0033(6)
C4 0.0263(9) 0.0107(8) 0.0193(8) 0.0000(7) -0.0042(7) -0.0016(7)
C5 0.0192(8) 0.0115(8) 0.0219(9) -0.0029(6) -0.0030(7) 0.0011(6)
C11 0.0216(8) 0.0154(8) 0.0207(8) 0.0012(7) 0.0025(7) -0.0008(7)
C12 0.0214(9) 0.0331(11) 0.0294(10) -0.0017(8) 0.0064(8) 0.0003(8)
C13 0.0277(10) 0.0340(11) 0.0192(9) 0.0003(8) -0.0008(7) 0.0036(8)
C21 0.0227(9) 0.0194(9) 0.0225(9) 0.0023(7) -0.0001(7) 0.0075(7)
C22 0.0431(12) 0.0159(9) 0.0279(10) 0.0039(8) 0.0020(9) 0.0075(8)
C23 0.0233(10) 0.0451(14) 0.0541(15) 0.0081(12) -0.0117(10) 0.0087(10)
C31 0.0352(10) 0.0235(10) 0.0208(9) -0.0001(8) 0.0080(8) 0.0014(8)
C32 0.0582(15) 0.0378(13) 0.0196(10) 0.0044(9) 0.0088(10) -0.0018(11)
C33 0.0377(13) 0.097(3) 0.0374(14) -0.0036(14) 0.0174(11) -0.0250(15)

loop_
_atom_type_symbol
_atom_type_description
_atom_type_scat_dispersion_real
_atom_type_scat_dispersion_imag
_atom_type_scat_source
C C 0.0033 0.0016 'International Tables Vol C Tables 4.2.6.8 and 6.1.1.4'
H H 0.0000 0.0000 'International Tables Vol C Tables 4.2.6.8 and 6.1.1.4'
O O 0.0106 0.0060 'International Tables Vol C Tables 4.2.6.8 and 6.1.1.4'
Re Re -1.0185 7.2310 'International Tables Vol C Tables 4.2.6.8 and 6.1.1.4'

loop_
_diffrn_orient_matrix_type
_diffrn_orient_matrix_UB_11
_diffrn_orient_matrix_UB_12
_diffrn_orient_matrix_UB_13
_diffrn_orient_matrix_UB_21
_diffrn_orient_matrix_UB_22
_diffrn_orient_matrix_UB_23
_diffrn_orient_matrix_UB_31
_diffrn_orient_matrix_UB_32
_diffrn_orient_matrix_UB_33
'Nonius RMAT' 0.0665393 -0.0447935 -0.0409934 -0.0963587 -0.0370354 -0.0292419 -0.0098804 0.0595264 -0.0490408

loop_
_geom_angle_atom_site_label_1
_geom_angle_atom_site_label_2
_geom_angle_atom_site_label_3
_geom_angle
O3 Re1 O1 105.82(9)
O3 Re1 O2 104.72(8)
O1 Re1 O2 104.41(7)
O3 Re1 C5 96.10(7)
O1 Re1 C5 99.61(7)
O2 Re1 C5 142.22(6)
O3 Re1 C4 86.13(7)
O1 Re1 C4 134.52(7)
O2 Re1 C4 114.83(7)
C5 Re1 C4 34.93(6)
O3 Re1 C3 111.17(8)
O1 Re1 C3 137.86(7)
O2 Re1 C3 85.26(6)
C5 Re1 C3 57.66(6)
C4 Re1 C3 34.41(6)
O3 Re1 C2 143.64(7)
O1 Re1 C2 103.39(7)
O2 Re1 C2 88.28(6)
C5 Re1 C2 57.72(6)
C4 Re1 C2 57.81(6)
C3 Re1 C2 35.02(6)
O3 Re1 C1 130.09(7)
O1 Re1 C1 83.28(6)
O2 Re1 C1 120.62(6)
C5 Re1 C1 34.60(6)
C4 Re1 C1 57.68(6)
C3 Re1 C1 57.61(6)
C2 Re1 C1 34.53(5)
C5 C1 C2 107.42(15)
C5 C1 C11 123.96(16)
C2 C1 C11 128.62(15)
C5 C1 Re1 70.19(10)
C2 C1 Re1 72.48(9)
C11 C1 Re1 123.11(11)
C1 C2 C3 107.35(15)
C1 C2 C21 130.34(15)
C3 C2 C21 122.27(15)
C1 C2 Re1 72.99(9)
C3 C2 Re1 71.97(9)
C21 C2 Re1 118.61(11)
C4 C3 C2 107.84(15)
C4 C3 C31 124.77(16)
C2 C3 C31 127.38(16)
C4 C3 Re1 71.40(10)
C2 C3 Re1 73.02(9)
C31 C3 Re1 122.05(12)
C3 C4 C5 108.48(16)
C3 C4 Re1 74.19(10)
C5 C4 Re1 72.20(10)
C3 C4 H4 125.3(13)
C5 C4 H4 126.0(13)
Re1 C4 H4 115.7(13)
C4 C5 C1 108.85(15)
C4 C5 Re1 72.87(10)
C1 C5 Re1 75.20(10)
C4 C5 H5 124.6(13)
C1 C5 H5 126.5(13)
Re1 C5 H5 116.6(13)
C1 C11 C12 112.28(15)
C1 C11 C13 109.11(15)
C12 C11 C13 109.83(16)
C1 C11 H11 108.5
C12 C11 H11 108.5
C13 C11 H11 108.5
C11 C12 H12A 109.5
C11 C12 H12B 109.5
H12A C12 H12B 109.5
C11 C12 H12C 109.5
H12A C12 H12C 109.5
H12B C12 H12C 109.5
C11 C13 H13A 109.5
C11 C13 H13B 109.5
H13A C13 H13B 109.5
C11 C13 H13C 109.5
H13A C13 H13C 109.5
H13B C13 H13C 109.5
C2 C21 C22 115.81(16)
C2 C21 C23 111.56(17)
C22 C21 C23 110.17(17)
C2 C21 H21 106.2
C22 C21 H21 106.2
C23 C21 H21 106.2
C21 C22 H22A 109.5
C21 C22 H22B 109.5
H22A C22 H22B 109.5
C21 C22 H22C 109.5
H22A C22 H22C 109.5
H22B C22 H22C 109.5
C21 C23 H23A 109.5
C21 C23 H23B 109.5
H23A C23 H23B 109.5
C21 C23 H23C 109.5
H23A C23 H23C 109.5
H23B C23 H23C 109.5
C3 C31 C32 112.61(18)
C3 C31 C33 109.31(17)
C32 C31 C33 109.13(19)
C3 C31 H31 108.6
C32 C31 H31 108.6
C33 C31 H31 108.6
C31 C32 H32A 109.5
C31 C32 H32B 109.5
H32A C32 H32B 109.5
C31 C32 H32C 109.5
H32A C32 H32C 109.5
H32B C32 H32C 109.5
C31 C33 H33A 109.5
C31 C33 H33B 109.5
H33A C33 H33B 109.5
C31 C33 H33C 109.5
H33A C33 H33C 109.5
H33B C33 H33C 109.5

loop_
_geom_bond_atom_site_label_1
_geom_bond_atom_site_label_2
_geom_bond_distance
Re1 O3 1.7209(15)
Re1 O1 1.7253(15)
Re1 O2 1.7281(14)
Re1 C5 2.3592(17)
Re1 C4 2.3679(18)
Re1 C3 2.4039(17)
Re1 C2 2.4178(16)
Re1 C1 2.4244(17)
C1 C5 1.424(2)
C1 C2 1.437(2)
C1 C11 1.511(2)
C2 C3 1.451(2)
C2 C21 1.515(2)
C3 C4 1.412(3)
C3 C31 1.510(2)
C4 C5 1.419(3)
C4 H4 0.97(2)
C5 H5 0.92(2)
C11 C12 1.527(3)
C11 C13 1.532(3)
C11 H11 1.0000
C12 H12A 0.9800
C12 H12B 0.9800
C12 H12C 0.9800
C13 H13A 0.9800
C13 H13B 0.9800
C13 H13C 0.9800
C21 C22 1.528(3)
C21 C23 1.534(3)
C21 H21 1.0000
C22 H22A 0.9800
C22 H22B 0.9800
C22 H22C 0.9800
C23 H23A 0.9800
C23 H23B 0.9800
C23 H23C 0.9800
C31 C32 1.523(3)
C31 C33 1.532(3)
C31 H31 1.0000
C32 H32A 0.9800
C32 H32B 0.9800
C32 H32C 0.9800
C33 H33A 0.9800
C33 H33B 0.9800
C33 H33C 0.9800

loop_
_geom_torsion_atom_site_label_1
_geom_torsion_atom_site_label_2
_geom_torsion_atom_site_label_3
_geom_torsion_atom_site_label_4
_geom_torsion
C5 C1 C2 C3 2.36(18)
C11 C1 C2 C3 -177.01(16)
Re1 C1 C2 C3 64.23(11)
C5 C1 C2 C21 -175.27(17)
C11 C1 C2 C21 5.4(3)
Re1 C1 C2 C21 -113.40(18)
C5 C1 C2 Re1 -61.87(11)
C11 C1 C2 Re1 118.76(17)
C1 C2 C3 C4 -1.56(19)
C21 C2 C3 C4 176.30(16)
Re1 C2 C3 C4 63.34(12)
C1 C2 C3 C31 177.38(17)
C21 C2 C3 C31 -4.8(3)
Re1 C2 C3 C31 -117.71(18)
C1 C2 C3 Re1 -64.91(11)
C21 C2 C3 Re1 112.96(16)
C2 C3 C4 C5 0.2(2)
C31 C3 C4 C5 -178.82(17)
Re1 C3 C4 C5 64.56(12)
C2 C3 C4 Re1 -64.40(12)
C31 C3 C4 Re1 116.62(17)
C3 C4 C5 C1 1.3(2)
Re1 C4 C5 C1 67.19(12)
C3 C4 C5 Re1 -65.86(12)
C2 C1 C5 C4 -2.30(19)
C11 C1 C5 C4 177.11(16)
Re1 C1 C5 C4 -65.66(12)
C2 C1 C5 Re1 63.36(11)
C11 C1 C5 Re1 -117.23(16)
C5 C1 C11 C12 13.5(2)
C2 C1 C11 C12 -167.20(17)
Re1 C1 C11 C12 -73.70(18)
C5 C1 C11 C13 -108.48(19)
C2 C1 C11 C13 70.8(2)
Re1 C1 C11 C13 164.30(12)
C1 C2 C21 C22 29.0(3)
C3 C2 C21 C22 -148.35(17)
Re1 C2 C21 C22 -62.51(19)
C1 C2 C21 C23 -98.1(2)
C3 C2 C21 C23 84.6(2)
Re1 C2 C21 C23 170.40(14)
C4 C3 C31 C32 -34.3(3)
C2 C3 C31 C32 146.95(19)
Re1 C3 C31 C32 54.4(2)
C4 C3 C31 C33 87.2(2)
C2 C3 C31 C33 -91.6(2)
Re1 C3 C31 C33 175.86(17)
